data_2003056
loop_
_publ_author_name
' Steve C.F. Au-Yeung'

_publ_section_title
;
 Crystal structures of [18]aneN~6~H~2~K[Co(CN)~6~].4H~2~O,
 [16]aneN~4~H~2~K[Co(CN)~6~] and [12]aneN~4~H~3~[Co(CN)~6~].2H~2~O.
 Insight into the electrostatic and hydrogen-bonding interaction in
 self-assembling supercomplexes
;
_journal_issue 3
_journal_name_full 'Acta Crystallographica Section B'
_journal_page_first 389
_journal_page_last 395
_journal_paper_doi 10.1107/S0108768198014281
_journal_volume 55
_journal_year 1999
_chemical_formula_iupac 'H3[Co(C N)6](C8 H20 N4),2(H2 O)'
_chemical_formula_moiety 'C14 H23 Co N10,2(H2 O)'
_chemical_formula_sum 'C14 H27 Co N10 O2'
_chemical_formula_weight 426.37
_chemical_name_systematic
;
 ?
;
_space_group_IT_number 1
_symmetry_cell_setting triclinic
_symmetry_space_group_name_Hall 'P 1'
_symmetry_space_group_name_H-M 'P 1'
_audit_creation_method SHELXL
_cell_angle_alpha 109.080(10)
_cell_angle_beta 103.460(10)
_cell_angle_gamma 107.030(10)
_cell_formula_units_Z 1
_cell_length_a 7.635(2)
_cell_length_b 8.202(5)
_cell_length_c 9.442(3)
_cell_measurement_reflns_used 25
_cell_measurement_temperature 293(2)
_cell_measurement_theta_max 15
_cell_measurement_theta_min 5
_cell_volume 497.7(4)
_computing_cell_refinement 'Siemens XSCANS ver. 2.10b'
_computing_data_collection 'Siemens XSCANS ver. 2.10b'
_computing_data_reduction 'Siemens XSCANS ver. 2.10b'
_computing_molecular_graphics 'SHELXTL-PC (Sheldrick, 1990)'
_computing_structure_refinement 'SHELXTL-PC (Sheldrick, 1990)'
_computing_structure_solution 'SHELXS-86 (Sheldrick, 1990)'
_diffrn_ambient_temperature 293(2)
_diffrn_measurement_device 'Siemens P4'
_diffrn_measurement_method \w
_diffrn_radiation_monochromator graphite
_diffrn_radiation_source 'fine-focus sealed tube'
_diffrn_radiation_type MoK\a
_diffrn_radiation_wavelength 0.71073
_diffrn_reflns_av_R_equivalents 0.1870
_diffrn_reflns_av_sigmaI/netI 0.0702
_diffrn_reflns_limit_h_max 9
_diffrn_reflns_limit_h_min 0
_diffrn_reflns_limit_k_max 9
_diffrn_reflns_limit_k_min -9
_diffrn_reflns_limit_l_max 11
_diffrn_reflns_limit_l_min -12
_diffrn_reflns_number 2375
_diffrn_reflns_theta_max 27.5
_diffrn_reflns_theta_min 2.45
_diffrn_standards_decay_% -1.5
_diffrn_standards_interval_count 100
_diffrn_standards_number 3
_exptl_absorpt_coefficient_mu 0.894
_exptl_absorpt_correction_T_max 1.000
_exptl_absorpt_correction_T_min 0.851
_exptl_absorpt_correction_type empirical
_exptl_crystal_colour Colorless
_exptl_crystal_density_diffrn 1.423
_exptl_crystal_description Plate
_exptl_crystal_F_000 224
_exptl_crystal_size_max 0.30
_exptl_crystal_size_mid 0.30
_exptl_crystal_size_min 0.08
_refine_diff_density_max 0.850
_refine_diff_density_min -0.470
_refine_ls_abs_structure_details 'Flack H D (1983), Acta Cryst. A39, 876-881'
_refine_ls_abs_structure_Flack 0.10(5)
_refine_ls_extinction_method none
_refine_ls_goodness_of_fit_obs 1.370
_refine_ls_hydrogen_treatment
; One H atom on O2W, and the acidic H atoms of the macrocycle can not be
 located from differential map
;
_refine_ls_matrix_type full
_refine_ls_number_parameters 242
_refine_ls_number_reflns 2015
_refine_ls_number_restraints 0
_refine_ls_R_factor_all 0.0802
_refine_ls_R_factor_obs 0.0614
_refine_ls_shift/esd_max 0.150
_refine_ls_shift/esd_mean 0.011
_refine_ls_structure_factor_coef F
_refine_ls_weighting_details w=1/[\s^2^(Fo)+0.002(Fo^2^)]
_refine_ls_weighting_scheme calc
_refine_ls_wR_factor_all 0.0820
_refine_ls_wR_factor_obs 0.0741
_reflns_number_observed 2015
_reflns_number_total 2374
_reflns_observed_criterion >4sigma(F)
_cod_data_source_file oa0016.cif
_cod_data_source_block 3
_cod_depositor_comments
;
The following automatic conversions were performed:
'_symmetry_cell_setting' value 'Triclinic' changed to 'triclinic'
according to '/home/saulius/struct/CIF-dictionaries/cif_core.dic'
dictionary named 'cif_core.dic' version 2.4.1 from
2010-06-29.

'_exptl_absorpt_correction_type' value 'Empirical' changed to
'empirical' according to
'/home/saulius/struct/CIF-dictionaries/cif_core.dic' dictionary named
'cif_core.dic' version 2.4.1 from 2010-06-29.

Automatic conversion script
Id: cif_fix_enum 1527 2010-12-29 10:47:43Z saulius 

The following automatic conversions were performed:

'_symmetry_cell_setting' value 'Triclinic' changed to 'triclinic'
according to /home/saulius/struct/CIF-dictionaries/cif_core.dic
dictionary named 'cif_core.dic' version 2.4.1 from
2010-06-29.

'_exptl_absorpt_correction_type' value 'Empirical'
changed to 'empirical' according to
/home/saulius/struct/CIF-dictionaries/cif_core.dic dictionary named
'cif_core.dic' version 2.4.1 from 2010-06-29.

Automatic conversion script
Id: cif_fix_values 1715 2011-07-08 13:25:40Z adriana 

The following automatic conversions were performed:

'_refine_ls_weighting_scheme' value 'calc
w=1/[\s^2^(Fo)+0.002(Fo^2^)]' was changed to 'calc'. New tag
'_refine_ls_weighting_details' was created. The value of the new tag
was set to 'w=1/[\s^2^(Fo)+0.002(Fo^2^)]'.

Automatic conversion script
Id: cif_fix_values 3143 2015-03-26 13:38:13Z robertas 
;
_cod_database_code 2003056

loop_
_symmetry_equiv_pos_as_xyz
'x, y, z'

loop_
_atom_site_aniso_label
_atom_site_aniso_U_11
_atom_site_aniso_U_22
_atom_site_aniso_U_33
_atom_site_aniso_U_12
_atom_site_aniso_U_13
_atom_site_aniso_U_23
Co1 0.0210(10) 0.0180(10) 0.0190(10) 0.0090(10) 0.0050(10) 0.0080(10)
C1 0.0550(10) 0.0280(10) 0.0150(10) 0.0130(10) 0.0150(10) 0.0050(10)
C2 0.0270(10) 0.0430(10) 0.0240(10) 0.0190(10) 0.0010(10) 0.0190(10)
C3 0.0410(10) 0.0190(10) 0.0220(10) 0.0010(10) 0.0080(10) 0.0050(10)
C4 0.0330(10) 0.0150(10) 0.0330(10) 0.0010(10) 0.0110(10) 0.0140(10)
C5 0.0440(10) 0.0310(10) 0.0200(10) -0.0020(10) 0.0070(10) 0.0170(10)
C6 0.0260(10) 0.0450(10) 0.0260(10) 0.0070(10) 0.0080(10) 0.0210(10)
N1 0.1000(10) 0.0270(10) 0.0450(10) 0.0140(10) 0.0300(10) -0.0080(10)
N2 0.0500(10) 0.0410(10) 0.0530(10) 0.0050(10) -0.0120(10) 0.0220(10)
N3 0.1130(10) 0.0300(10) 0.0200(10) 0.0100(10) -0.0130(10) -0.0070(10)
N4 0.0540(10) 0.0610(10) 0.0140(10) -0.0050(10) -0.0110(10) 0.0310(10)
N5 0.0380(10) 0.0740(10) 0.1090(10) -0.0330(10) 0.0110(10) 0.0170(10)
N6 0.0640(10) 0.1220(10) 0.0620(10) -0.0070(10) 0.0210(10) 0.0630(10)
N7 0.0350(10) 0.0330(10) 0.0210(10) 0.0120(10) 0.0040(10) 0.0150(10)
N8 0.0110(10) 0.0440(10) 0.1270(10) 0.0340(10) -0.0190(10) 0.0010(10)
N9 0.0300(10) 0.0350(10) 0.0290(10) 0.0090(10) 0.0050(10) 0.0140(10)
N10 0.610(10) 0.0080(10) 0.0710(10) -0.0050(10) -0.0320(10) 0.0190(10)
C7 0.0560(10) 0.0440(10) 0.1110(10) 0.0370(10) -0.0350(10) 0.0030(10)
C8 0.0460(10) 0.0480(10) 0.0260(10) 0.0030(10) 0.0130(10) 0.0100(10)
C9 0.0420(10) 0.0260(10) 0.0300(10) 0.0100(10) 0.0150(10) 0.0120(10)
C10 0.0120(10) 0.0060(10) 0.1350(10) -0.0130(10) -0.0190(10) 0.0040(10)
C11 0.1060(10) 0.0220(10) 0.0660(10) 0.0130(10) -0.0420(10) 0.0200(10)
C12 0.0510(10) 0.0520(10) 0.0310(10) 0.0020(10) 0.0250(10) -0.0030(10)
C13 0.0100(10) 0.0540(10) 0.0390(10) 0.0160(10) -0.0010(10) -0.0020(10)
C14 0.0920(10) 0.0220(10) 0.0990(10) -0.0020(10) 0.0040(10) -0.0010(10)
O1W 0.0980(10) 0.0580(10) 0.1180(10) 0.0580(10) 0.0800(10) 0.0540(10)
O2W 0.1100(10) 0.0650(10) 0.1540(10) 0.0460(10) 0.0920(10) 0.0460(10)

loop_
_atom_site_label
_atom_site_fract_x
_atom_site_fract_y
_atom_site_fract_z
_atom_site_U_iso_or_equiv
_atom_site_thermal_displace_type
_atom_site_calc_flag
_atom_site_refinement_flags
_atom_site_occupancy
_atom_site_disorder_group
_atom_site_type_symbol
Co1 0.0000 0.0000 0.0000 0.0190(10) Uani d . 1 . Co
C1 -0.1068(3) -0.2125(3) 0.0482(3) 0.0340(10) Uani d . 1 . C
C2 0.2135(3) 0.1290(3) 0.2041(3) 0.0310(10) Uani d . 1 . C
C3 0.0837(3) 0.2040(3) -0.0433(3) 0.0320(10) Uani d . 1 . C
C4 -0.1921(3) -0.1299(3) -0.2050(3) 0.0290(10) Uani d . 1 . C
C5 -0.1527(3) 0.1068(3) 0.0987(3) 0.0360(10) Uani d . 1 . C
C6 0.1643(3) -0.1085(3) -0.0755(3) 0.0330(10) Uani d . 1 . C
N1 -0.1506(3) -0.3420(3) 0.0647(3) 0.0660(10) Uani d . 1 . N
N2 0.3225(3) 0.1964(3) 0.3223(3) 0.0570(10) Uani d . 1 . N
N3 0.1400(3) 0.3316(3) -0.0799(3) 0.0710(10) Uani d . 1 . N
N4 -0.3315(3) -0.2175(3) -0.3367(3) 0.0510(10) Uani d . 1 . N
N5 -0.2505(3) 0.1810(3) 0.1454(3) 0.0980(10) Uani d . 1 . N
N6 0.2563(3) -0.1745(3) -0.1367(3) 0.0900(10) Uani d . 1 . N
N7 -0.2931(3) 0.2971(3) -0.1851(3) 0.0310(10) Uani d . 1 . N
H7A -0.2061 0.2938 -0.1044 0.080 Uiso d R 1 . H
N8 -0.6327(3) -0.0621(3) -0.4367(3) 0.0730(10) Uani d . 1 . N
H8A -0.5160 -0.0714 -0.4098 0.080 Uiso d R 1 . H
N9 -0.5935(3) -0.3615(3) -0.6614(3) 0.0330(10) Uani d . 1 . N
N10 -0.3752(3) 0.0608(3) -0.5720(3) 0.0620(10) Uani d . 1 . N
H10A -0.4926 0.0691 -0.5878 0.080 Uiso d R 1 . H
C7 -0.4834(3) 0.2559(3) -0.2048(3) 0.0860(10) Uani d . 1 . C
H7B -0.4999 0.3722 -0.1826 0.080 Uiso d R 1 . H
H7C -0.4989 0.2224 -0.1187 0.080 Uiso d R 1 . H
C8 -0.6565(3) 0.1117(3) -0.3447(3) 0.0460(10) Uani d . 1 . C
H8B -0.7687 0.0758 -0.3147 0.080 Uiso d R 1 . H
H8C -0.6848 0.1680 -0.4170 0.080 Uiso d R 1 . H
C9 -0.7954(3) -0.2089(3) -0.5633(3) 0.0330(10) Uani d . 1 . C
H9A -0.8389 -0.1623 -0.6397 0.080 Uiso d R 1 . H
H9B -0.8971 -0.2389 -0.5208 0.080 Uiso d R 1 . H
C10 -0.7823(3) -0.3874(3) -0.6521(3) 0.0730(10) Uani d . 1 . C
H10B -0.8114 -0.4692 -0.6000 0.080 Uiso d R 1 . H
H10C -0.8791 -0.4487 -0.7590 0.080 Uiso d R 1 . H
C11 -0.5384(3) -0.2647(3) -0.7836(3) 0.0820(10) Uani d . 1 . C
H11A -0.6410 -0.2302 -0.8274 0.080 Uiso d R 1 . H
H11B -0.5182 -0.3487 -0.8703 0.080 Uiso d R 1 . H
C12 -0.3536(3) -0.0938(3) -0.6700(3) 0.0530(10) Uani d . 1 . C
H12A -0.2700 -0.1295 -0.6044 0.080 Uiso d R 1 . H
H12B -0.2879 -0.0567 -0.7366 0.080 Uiso d R 1 . H
C13 -0.1861(3) 0.2185(3) -0.4356(3) 0.0410(10) Uani d . 1 . C
H13A -0.1024 0.2835 -0.4787 0.080 Uiso d R 1 . H
H13B -0.1154 0.1645 -0.3801 0.080 Uiso d R 1 . H
C14 -0.2347(3) 0.3568(3) -0.3220(3) 0.0910(10) Uani d . 1 . C
H14A -0.1222 0.4749 -0.2690 0.080 Uiso d R 1 . H
H14B -0.3409 0.3764 -0.3816 0.080 Uiso d R 1 . H
O1W -0.3372(3) -0.5152(3) -0.7439(3) 0.0720(10) Uani d . 1 . O
H1WA -0.2781 -0.4841 -0.6449 0.050 Uiso d R 1 . H
H1WB -0.2639 -0.4716 -0.7896 0.050 Uiso d R 1 . H
O2W 0.2737(3) -0.5132(3) -0.3581(3) 0.0990(10) Uani d . 1 . O
H2WA 0.3354 -0.4539 -0.2570 0.050 Uiso d R 1 . H

loop_
_atom_type_symbol
_atom_type_description
_atom_type_scat_dispersion_real
_atom_type_scat_dispersion_imag
_atom_type_scat_source
C C 0.0033 0.0016 'International Tables Vol C Tables 4.2.6.8 and 6.1.1.4'
H H 0.0000 0.0000 'International Tables Vol C Tables 4.2.6.8 and 6.1.1.4'
N N 0.0061 0.0033 'International Tables Vol C Tables 4.2.6.8 and 6.1.1.4'
O O 0.0106 0.0060 'International Tables Vol C Tables 4.2.6.8 and 6.1.1.4'
Co Co 0.3494 0.9721 'International Tables Vol C Tables 4.2.6.8 and 6.1.1.4'

loop_
_geom_angle_atom_site_label_1
_geom_angle_atom_site_label_2
_geom_angle_atom_site_label_3
_geom_angle
_geom_angle_publ_flag
C1 Co1 C2 91.20(10) yes
C1 Co1 C3 175.40(10) yes
C2 Co1 C3 90.30(10) yes
C1 Co1 C4 89.80(10) yes
C2 Co1 C4 175.30(10) yes
C3 Co1 C4 89.10(10) yes
C1 Co1 C5 87.50(10) yes
C2 Co1 C5 89.00(10) yes
C3 Co1 C5 88.30(10) yes
C4 Co1 C5 95.60(10) yes
C1 Co1 C6 88.60(10) yes
C2 Co1 C6 85.50(10) yes
C3 Co1 C6 95.80(10) yes
C4 Co1 C6 89.90(10) yes
C5 Co1 C6 173.20(10) yes
Co1 C1 N1 169.7(2) yes
Co1 C2 N2 174.7(3) yes
Co1 C3 N3 176.1(2) yes
Co1 C4 N4 175.1(2) yes
Co1 C5 N5 171.7(3) yes
Co1 C6 N6 172.9(2) yes
C7 N7 C14 112.9(2) yes
C8 N8 C9 118.1(2) yes
C10 N9 C11 115.3(2) yes
C12 N10 C13 116.0(2) yes
N7 C7 C8 127.9(2) yes
N8 C8 C7 115.5(2) yes
N8 C9 C10 120.2(2) yes
N9 C10 C9 113.0(2) yes
N9 C11 C12 101.4(2) yes
N10 C12 C11 117.1(2) yes
N10 C13 C14 110.3(2) yes
N7 C14 C13 114.5(2) yes

loop_
_geom_bond_atom_site_label_1
_geom_bond_atom_site_label_2
_geom_bond_distance
_geom_bond_publ_flag
Co1 C1 1.942(3) yes
Co1 C2 1.919(2) yes
Co1 C3 1.822(3) yes
Co1 C4 1.857(2) yes
Co1 C5 1.889(3) yes
Co1 C6 1.879(3) yes
C1 N1 1.090(4) yes
C2 N2 1.068(3) yes
C3 N3 1.200(4) yes
C4 N4 1.244(3) yes
C5 N5 1.169(4) yes
C6 N6 1.152(4) yes
N7 C7 1.344(3) yes
N7 C14 1.632(4) yes
N8 C8 1.495(3) yes
N8 C9 1.383(2) yes
N9 C10 1.423(3) yes
N9 C11 1.663(4) yes
N10 C12 1.385(3) yes
N10 C13 1.539(2) yes
C7 C8 1.463(2) yes
C9 C10 1.476(3) yes
C11 C12 1.503(2) yes
C13 C14 1.487(3) yes

loop_
_geom_contact_atom_site_label_1
_geom_contact_atom_site_label_2
_geom_contact_distance
_geom_contact_site_symmetry_1
_geom_contact_site_symmetry_2
_geom_contact_publ_flag
O1W N9 2.745(8) . . no
O2W N6 2.942(8) . . no
N7 N1 2.804(8) . 1_565 no
N9 N4 2.862(8) . . no
O1W N9 2.707(8) 1_566 . no
O1W N9 3.001(8) 1_556 . no
N8 N4 3.049(8) . . no
N10 N2 2.952(8) 1_656 . no
